data_7230472
loop_
_publ_author_name
'Gao, Wei'
'Liu, Feng'
'Zhang, Xiu-Mei'
'Liu, Jie-Ping'
'Gao, Qing-Yu'

_publ_section_title
;
 Four 3D coordination polymers based on layers with single syn--anti
 carboxylate bridges: synthesis, structures, and magnetic properties
;
_journal_issue 25
_journal_name_full 'RSC Advances'
_journal_page_first 14101
_journal_paper_doi 10.1039/C8RA01900B
_journal_volume 8
_journal_year 2018
_chemical_formula_sum 'C28 H32 Co3 N2 O22'
_chemical_formula_weight 925.34
_space_group_crystal_system monoclinic
_space_group_IT_number 14
_space_group_name_Hall '-P 2ybc'
_space_group_name_H-M_alt 'P 1 21/c 1'
_symmetry_space_group_name_Hall '-P 2ybc'
_symmetry_space_group_name_H-M 'P 1 21/c 1'
_atom_sites_solution_hydrogens mixed
_audit_creation_method SHELXL-2014/7
_audit_update_record
;
2018-02-10 deposited with the CCDC.
2018-04-09 downloaded from the CCDC.
;
_cell_angle_alpha 90
_cell_angle_beta 97.993(4)
_cell_angle_gamma 90
_cell_formula_units_Z 2
_cell_length_a 17.0967(15)
_cell_length_b 13.6362(13)
_cell_length_c 7.1320(7)
_cell_measurement_reflns_used 9518
_cell_measurement_temperature 298(2)
_cell_measurement_theta_max 27.37
_cell_measurement_theta_min 2.83
_cell_volume 1646.6(3)
_computing_cell_refinement 'Bruker SMART'
_computing_data_collection 'Bruker SMART'
_computing_data_reduction 'Bruker SAINT'
_computing_molecular_graphics 'Bruker SHELXTL'
_computing_publication_material 'Bruker SHELXTL'
_computing_structure_refinement 'SHELXL-2014/7 (Sheldrick, 2014)'
_computing_structure_solution 'Bruker SHELXTL'
_diffrn_ambient_temperature 298(2)
_diffrn_measured_fraction_theta_full 0.999
_diffrn_measured_fraction_theta_max 0.999
_diffrn_measurement_device_type 'CCD area detector'
_diffrn_measurement_method 'phi and omega scans'
_diffrn_radiation_type MoK\a
_diffrn_radiation_wavelength 0.71073
_diffrn_reflns_av_R_equivalents 0.0546
_diffrn_reflns_av_unetI/netI 0.0269
_diffrn_reflns_Laue_measured_fraction_full 0.999
_diffrn_reflns_Laue_measured_fraction_max 0.999
_diffrn_reflns_limit_h_max 20
_diffrn_reflns_limit_h_min -20
_diffrn_reflns_limit_k_max 16
_diffrn_reflns_limit_k_min -16
_diffrn_reflns_limit_l_max 8
_diffrn_reflns_limit_l_min -8
_diffrn_reflns_number 25991
_diffrn_reflns_point_group_measured_fraction_full 0.999
_diffrn_reflns_point_group_measured_fraction_max 0.999
_diffrn_reflns_theta_full 25.006
_diffrn_reflns_theta_max 25.006
_diffrn_reflns_theta_min 2.832
_diffrn_source 'fine-focus sealed tube'
_exptl_absorpt_coefficient_mu 1.594
_exptl_absorpt_correction_type none
_exptl_crystal_colour red
_exptl_crystal_density_diffrn 1.866
_exptl_crystal_density_method 'not measured'
_exptl_crystal_description block
_exptl_crystal_F_000 942
_exptl_crystal_size_max 0.100
_exptl_crystal_size_mid 0.100
_exptl_crystal_size_min 0.080
_refine_diff_density_max 0.496
_refine_diff_density_min -0.495
_refine_diff_density_rms 0.080
_refine_ls_extinction_method none
_refine_ls_goodness_of_fit_ref 1.112
_refine_ls_hydrogen_treatment mixed
_refine_ls_matrix_type full
_refine_ls_number_parameters 280
_refine_ls_number_reflns 2916
_refine_ls_number_restraints 9
_refine_ls_restrained_S_all 1.112
_refine_ls_R_factor_all 0.0495
_refine_ls_R_factor_gt 0.0370
_refine_ls_shift/su_max 0.000
_refine_ls_shift/su_mean 0.000
_refine_ls_structure_factor_coef Fsqd
_refine_ls_weighting_details 'w=1/[\s^2^(Fo^2^)+(0.0469P)^2^+2.3967P] where P=(Fo^2^+2Fc^2^)/3'
_refine_ls_weighting_scheme calc
_refine_ls_wR_factor_gt 0.0915
_refine_ls_wR_factor_ref 0.0978
_reflns_Friedel_coverage 0.000
_reflns_number_gt 2446
_reflns_number_total 2916
_reflns_threshold_expression 'I > 2\s(I)'
_cod_data_source_file c8ra01900b2.cif
_cod_data_source_block 2
_cod_database_code 7230472
_shelx_shelxl_version_number 2014/7
_shelx_space_group_comment
;
The symmetry employed for this shelxl refinement is uniquely defined
by the following loop, which should always be used as a source of
symmetry information in preference to the above space-group names.
They are only intended as comments.
;
_shelx_estimated_absorpt_t_min 0.857
_shelx_estimated_absorpt_t_max 0.883

loop_
_space_group_symop_operation_xyz
'x, y, z'
'-x, y+1/2, -z+1/2'
'-x, -y, -z'
'x, -y-1/2, z-1/2'

loop_
_atom_site_label
_atom_site_type_symbol
_atom_site_fract_x
_atom_site_fract_y
_atom_site_fract_z
_atom_site_U_iso_or_equiv
_atom_site_adp_type
_atom_site_occupancy
_atom_site_site_symmetry_order
_atom_site_calc_flag
_atom_site_refinement_flags_posn
_atom_site_refinement_flags_adp
_atom_site_refinement_flags_occupancy
Co1 Co 0.29074(3) 0.41072(3) 0.84555(7) 0.01946(15) Uani 1 1 d . . .
Co2 Co 0.0000 0.5000 0.5000 0.02598(19) Uani 1 2 d S . P
O1 O 0.20882(15) 0.45692(18) 0.6056(4) 0.0286(6) Uani 1 1 d . . .
O2 O 0.11274(13) 0.55247(18) 0.4630(4) 0.0296(6) Uani 1 1 d . . .
O3 O 0.18713(15) 0.91287(18) 0.5041(4) 0.0371(7) Uani 1 1 d . . .
O4 O 0.30762(13) 0.95035(17) 0.4424(3) 0.0236(5) Uani 1 1 d . . .
O5 O 0.71499(13) 0.72313(18) 0.2976(4) 0.0272(6) Uani 1 1 d . . .
O6 O 0.64064(14) 0.83477(17) 0.4187(4) 0.0275(6) Uani 1 1 d . . .
O7 O 0.18764(17) 0.3956(2) 0.9767(4) 0.0326(7) Uani 1 1 d . . .
H7B H 0.184(3) 0.445(4) 0.998(7) 0.049 Uiso 1 1 d . U .
H7A H 0.186(3) 0.365(4) 1.074(7) 0.049 Uiso 1 1 d . U .
O8 O -0.04068(19) 0.5675(3) 0.2547(5) 0.0715(12) Uani 1 1 d D . .
H8C H -0.012(3) 0.592(5) 0.180(7) 0.107 Uiso 1 1 d D U .
H8A H -0.0885(13) 0.576(5) 0.209(8) 0.107 Uiso 1 1 d D U .
O9 O 0.00856(19) 0.3624(2) 0.3548(5) 0.0531(9) Uani 1 1 d D . .
H9A H 0.0594(13) 0.351(4) 0.358(8) 0.080 Uiso 1 1 d D U .
H9B H -0.010(3) 0.307(2) 0.387(8) 0.080 Uiso 1 1 d D U .
O10 O 1.1577(2) 0.3207(3) 0.3348(5) 0.0515(9) Uani 1 1 d . . .
H10B H 1.178(3) 0.361(4) 0.434(8) 0.077 Uiso 1 1 d . U .
H10C H 1.184(3) 0.268(5) 0.329(8) 0.077 Uiso 1 1 d . U .
O11 O 1.04433(18) 0.8282(2) 0.5360(5) 0.0496(8) Uani 1 1 d D . .
H11A H 1.085(2) 0.861(4) 0.565(7) 0.074 Uiso 1 1 d D U .
H11B H 1.022(3) 0.839(4) 0.424(4) 0.074 Uiso 1 1 d D U .
N1 N 0.59934(15) 0.59213(19) 0.2593(4) 0.0171(6) Uani 1 1 d . . .
C1 C 0.18349(19) 0.5344(2) 0.5210(5) 0.0204(7) Uani 1 1 d . . .
C2 C 0.24267(19) 0.6122(2) 0.4866(5) 0.0182(7) Uani 1 1 d . . .
C3 C 0.22116(18) 0.7103(2) 0.4906(5) 0.0186(7) Uani 1 1 d . . .
H3A H 0.1704 0.7273 0.5114 0.022 Uiso 1 1 calc R U .
C4 C 0.27537(19) 0.7833(2) 0.4637(5) 0.0169(7) Uani 1 1 d . . .
C5 C 0.34943(18) 0.7567(2) 0.4249(4) 0.0167(7) Uani 1 1 d . . .
H5A H 0.3855 0.8055 0.4058 0.020 Uiso 1 1 calc R U .
C6 C 0.37157(18) 0.6592(2) 0.4134(4) 0.0164(7) Uani 1 1 d . . .
C7 C 0.31725(18) 0.5870(2) 0.4473(5) 0.0179(7) Uani 1 1 d . . .
H7C H 0.3313 0.5212 0.4436 0.022 Uiso 1 1 calc R U .
C8 C 0.25453(19) 0.8900(2) 0.4710(5) 0.0201(7) Uani 1 1 d . . .
C9 C 0.45043(18) 0.6343(2) 0.3622(4) 0.0166(7) Uani 1 1 d . . .
C10 C 0.46585(19) 0.5450(2) 0.2789(5) 0.0192(7) Uani 1 1 d . . .
H10A H 0.4263 0.4980 0.2545 0.023 Uiso 1 1 calc R U .
C11 C 0.54056(19) 0.5271(2) 0.2329(5) 0.0194(7) Uani 1 1 d . . .
H11C H 0.5503 0.4665 0.1808 0.023 Uiso 1 1 calc R U .
C12 C 0.58428(18) 0.6794(2) 0.3346(4) 0.0168(7) Uani 1 1 d . . .
C13 C 0.51259(18) 0.7018(2) 0.3904(4) 0.0181(7) Uani 1 1 d . . .
H13A H 0.5054 0.7619 0.4471 0.022 Uiso 1 1 calc R U .
C14 C 0.65199(19) 0.7528(2) 0.3526(5) 0.0197(7) Uani 1 1 d . . .

loop_
_atom_site_aniso_label
_atom_site_aniso_U_11
_atom_site_aniso_U_22
_atom_site_aniso_U_33
_atom_site_aniso_U_23
_atom_site_aniso_U_13
_atom_site_aniso_U_12
Co1 0.0147(2) 0.0133(2) 0.0315(3) 0.00000(19) 0.00734(19) 0.00051(17)
Co2 0.0148(3) 0.0278(4) 0.0357(4) 0.0057(3) 0.0049(3) -0.0026(3)
O1 0.0255(13) 0.0206(13) 0.0376(14) 0.0079(11) -0.0032(11) -0.0044(11)
O2 0.0125(12) 0.0268(14) 0.0496(16) 0.0090(12) 0.0041(11) -0.0034(10)
O3 0.0249(14) 0.0206(13) 0.070(2) 0.0028(13) 0.0227(14) 0.0011(11)
O4 0.0186(12) 0.0145(11) 0.0386(14) 0.0029(10) 0.0074(11) -0.0024(10)
O5 0.0150(12) 0.0238(13) 0.0444(15) -0.0077(11) 0.0100(11) -0.0041(10)
O6 0.0228(13) 0.0189(13) 0.0400(15) -0.0105(11) 0.0020(11) -0.0018(10)
O7 0.0270(14) 0.0316(16) 0.0417(17) 0.0034(14) 0.0136(13) -0.0027(13)
O8 0.0257(17) 0.116(3) 0.070(2) 0.057(2) -0.0034(16) -0.008(2)
O9 0.0410(18) 0.0445(19) 0.078(2) -0.0074(18) 0.0211(18) -0.0032(15)
O10 0.050(2) 0.0418(19) 0.060(2) -0.0144(17) -0.0012(17) 0.0142(16)
O11 0.0363(18) 0.0455(19) 0.069(2) -0.0044(17) 0.0151(16) -0.0050(15)
N1 0.0133(13) 0.0162(14) 0.0223(14) 0.0031(11) 0.0046(11) 0.0016(11)
C1 0.0173(17) 0.0170(17) 0.0278(18) 0.0005(14) 0.0059(14) -0.0029(14)
C2 0.0136(16) 0.0181(16) 0.0232(17) 0.0037(13) 0.0033(13) -0.0036(13)
C3 0.0103(15) 0.0195(17) 0.0266(18) 0.0031(14) 0.0047(13) 0.0018(13)
C4 0.0156(16) 0.0156(16) 0.0196(16) 0.0025(13) 0.0022(13) -0.0006(13)
C5 0.0141(16) 0.0164(16) 0.0203(17) 0.0020(13) 0.0048(13) -0.0049(13)
C6 0.0111(15) 0.0217(17) 0.0166(16) 0.0003(13) 0.0025(13) -0.0009(13)
C7 0.0150(16) 0.0130(15) 0.0258(18) 0.0033(13) 0.0029(14) 0.0011(13)
C8 0.0183(17) 0.0176(17) 0.0249(18) 0.0020(14) 0.0050(14) 0.0013(14)
C9 0.0136(16) 0.0200(16) 0.0167(16) 0.0023(13) 0.0040(13) 0.0008(13)
C10 0.0162(16) 0.0160(16) 0.0267(18) 0.0012(14) 0.0071(14) -0.0040(13)
C11 0.0191(17) 0.0151(16) 0.0247(18) -0.0019(14) 0.0054(14) -0.0003(13)
C12 0.0147(16) 0.0169(16) 0.0190(16) 0.0016(13) 0.0031(13) -0.0007(13)
C13 0.0157(16) 0.0176(16) 0.0211(17) -0.0012(13) 0.0031(13) -0.0001(13)
C14 0.0157(17) 0.0186(17) 0.0246(18) -0.0010(14) 0.0018(14) -0.0009(13)

loop_
_atom_type_symbol
_atom_type_description
_atom_type_scat_dispersion_real
_atom_type_scat_dispersion_imag
_atom_type_scat_source
C C 0.0033 0.0016 'International Tables Vol C Tables 4.2.6.8 and 6.1.1.4'
H H 0.0000 0.0000 'International Tables Vol C Tables 4.2.6.8 and 6.1.1.4'
N N 0.0061 0.0033 'International Tables Vol C Tables 4.2.6.8 and 6.1.1.4'
O O 0.0106 0.0060 'International Tables Vol C Tables 4.2.6.8 and 6.1.1.4'
Co Co 0.3494 0.9721 'International Tables Vol C Tables 4.2.6.8 and 6.1.1.4'

loop_
_geom_angle_atom_site_label_1
_geom_angle_atom_site_label_2
_geom_angle_atom_site_label_3
_geom_angle
_geom_angle_site_symmetry_1
_geom_angle_site_symmetry_3
O4 Co1 O5 168.70(10) 4_576 3_666
O4 Co1 O7 91.62(10) 4_576 .
O5 Co1 O7 98.37(10) 3_666 .
O4 Co1 N1 92.65(10) 4_576 3_666
O5 Co1 N1 78.16(10) 3_666 3_666
O7 Co1 N1 171.32(11) . 3_666
O4 Co1 O1 92.49(10) 4_576 .
O5 Co1 O1 83.45(10) 3_666 .
O7 Co1 O1 83.67(11) . .
N1 Co1 O1 103.67(10) 3_666 .
O4 Co1 O6 98.39(10) 4_576 2_646
O5 Co1 O6 86.87(10) 3_666 2_646
O7 Co1 O6 90.28(11) . 2_646
N1 Co1 O6 81.63(10) 3_666 2_646
O1 Co1 O6 167.70(9) . 2_646
O8 Co2 O8 180.0 . 3_566
O8 Co2 O2 93.02(12) . 3_566
O8 Co2 O2 86.98(12) 3_566 3_566
O8 Co2 O2 86.98(12) . .
O8 Co2 O2 93.02(12) 3_566 .
O2 Co2 O2 180.0 3_566 .
O8 Co2 O9 88.90(18) . 3_566
O8 Co2 O9 91.10(18) 3_566 3_566
O2 Co2 O9 96.37(11) 3_566 3_566
O2 Co2 O9 83.64(11) . 3_566
O8 Co2 O9 91.10(18) . .
O8 Co2 O9 88.90(18) 3_566 .
O2 Co2 O9 83.63(11) 3_566 .
O2 Co2 O9 96.37(11) . .
O9 Co2 O9 180.0 3_566 .
C1 O1 Co1 140.1(2) . .
C1 O2 Co2 138.9(2) . .
C8 O4 Co1 126.4(2) . 4_575
C14 O5 Co1 116.6(2) . 3_666
C14 O6 Co1 128.9(2) . 2_656
Co1 O7 H7B 97(4) . .
Co1 O7 H7A 124(3) . .
H7B O7 H7A 107(6) . .
Co2 O8 H8C 124(4) . .
Co2 O8 H8A 127(4) . .
H8C O8 H8A 109(3) . .
Co2 O9 H9A 106(4) . .
Co2 O9 H9B 125(4) . .
H9A O9 H9B 103(3) . .
H10B O10 H10C 113(5) . .
H11A O11 H11B 114(3) . .
C11 N1 C12 117.5(3) . .
C11 N1 Co1 128.8(2) . 3_666
C12 N1 Co1 112.7(2) . 3_666
O2 C1 O1 125.1(3) . .
O2 C1 C2 116.7(3) . .
O1 C1 C2 118.2(3) . .
C7 C2 C3 119.7(3) . .
C7 C2 C1 121.0(3) . .
C3 C2 C1 119.2(3) . .
C2 C3 C4 120.2(3) . .
C2 C3 H3A 119.9 . .
C4 C3 H3A 119.9 . .
C5 C4 C3 119.1(3) . .
C5 C4 C8 119.4(3) . .
C3 C4 C8 121.5(3) . .
C4 C5 C6 121.9(3) . .
C4 C5 H5A 119.1 . .
C6 C5 H5A 119.1 . .
C5 C6 C7 118.1(3) . .
C5 C6 C9 119.8(3) . .
C7 C6 C9 122.1(3) . .
C2 C7 C6 120.9(3) . .
C2 C7 H7C 119.6 . .
C6 C7 H7C 119.6 . .
O3 C8 O4 124.8(3) . .
O3 C8 C4 118.6(3) . .
O4 C8 C4 116.6(3) . .
C10 C9 C13 116.8(3) . .
C10 C9 C6 122.4(3) . .
C13 C9 C6 120.8(3) . .
C11 C10 C9 119.3(3) . .
C11 C10 H10A 120.3 . .
C9 C10 H10A 120.3 . .
N1 C11 C10 123.5(3) . .
N1 C11 H11C 118.3 . .
C10 C11 H11C 118.3 . .
N1 C12 C13 122.7(3) . .
N1 C12 C14 115.4(3) . .
C13 C12 C14 121.9(3) . .
C12 C13 C9 120.2(3) . .
C12 C13 H13A 119.9 . .
C9 C13 H13A 119.9 . .
O6 C14 O5 126.3(3) . .
O6 C14 C12 117.9(3) . .
O5 C14 C12 115.8(3) . .

loop_
_geom_bond_atom_site_label_1
_geom_bond_atom_site_label_2
_geom_bond_distance
_geom_bond_site_symmetry_2
Co1 O4 2.023(2) 4_576
Co1 O5 2.087(2) 3_666
Co1 O7 2.117(3) .
Co1 N1 2.117(3) 3_666
Co1 O1 2.149(2) .
Co1 O6 2.174(2) 2_646
Co2 O8 2.013(3) .
Co2 O8 2.013(3) 3_566
Co2 O2 2.107(2) 3_566
Co2 O2 2.107(2) .
Co2 O9 2.158(3) 3_566
Co2 O9 2.158(3) .
O1 C1 1.263(4) .
O2 C1 1.247(4) .
O3 C8 1.248(4) .
O4 C8 1.263(4) .
O4 Co1 2.023(2) 4_575
O5 C14 1.263(4) .
O5 Co1 2.087(2) 3_666
O6 C14 1.239(4) .
O6 Co1 2.174(2) 2_656
O7 H7B 0.70(5) .
O7 H7A 0.82(5) .
O8 H8C 0.85(2) .
O8 H8A 0.85(2) .
O9 H9A 0.880(19) .
O9 H9B 0.869(19) .
O10 H10B 0.92(6) .
O10 H10C 0.85(6) .
O11 H11A 0.833(19) .
O11 H11B 0.845(19) .
N1 C11 1.334(4) .
N1 C12 1.346(4) .
N1 Co1 2.117(3) 3_666
C1 C2 1.509(4) .
C2 C7 1.386(5) .
C2 C3 1.389(5) .
C3 C4 1.391(4) .
C3 H3A 0.9300 .
C4 C5 1.382(4) .
C4 C8 1.500(4) .
C5 C6 1.388(4) .
C5 H5A 0.9300 .
C6 C7 1.397(4) .
C6 C9 1.484(4) .
C7 H7C 0.9300 .
C9 C10 1.397(5) .
C9 C13 1.399(5) .
C10 C11 1.384(4) .
C10 H10A 0.9300 .
C11 H11C 0.9300 .
C12 C13 1.374(4) .
C12 C14 1.522(4) .
C13 H13A 0.9300 .
